data_1574562
loop_
_publ_author_name
'Hirayama, Yuto'
'Ito, Akitaka'
'Ochi, Rika'

_publ_section_title
;
 Crystal structures of sandwich-type potassium cation complexes formed
 from benzo-15-crown-5-based ligand containing a chloromaleimide moiety
;
_journal_issue 20
_journal_name_full CrystEngComm
_journal_page_first 3214
_journal_page_last 3218
_journal_paper_doi 10.1039/D5CE00252D
_journal_volume 27
_journal_year 2025
_chemical_formula_moiety 'C24 H25 Cl N2 O7'
_chemical_formula_sum 'C24 H25 Cl N2 O7'
_chemical_formula_weight 488.91
_space_group_crystal_system monoclinic
_space_group_IT_number 14
_space_group_name_Hall '-P 2yn'
_space_group_name_H-M_alt 'P 1 21/n 1'
_atom_sites_solution_hydrogens geom
_atom_sites_solution_primary dual
_audit_creation_date 2024-12-03
_audit_creation_method
;
Olex2 1.5
(compiled 2024.02.16 svn.r378c4104 for OlexSys, GUI svn.r6928)
;
_audit_update_record
;
2025-03-03 deposited with the CCDC.	2025-05-01 downloaded from the CCDC.
;
_cell_angle_alpha 90
_cell_angle_beta 108.105(4)
_cell_angle_gamma 90
_cell_formula_units_Z 4
_cell_length_a 14.6695(5)
_cell_length_b 8.4232(2)
_cell_length_c 19.7536(6)
_cell_measurement_reflns_used 8040
_cell_measurement_temperature 113.15
_cell_measurement_theta_max 30.1010
_cell_measurement_theta_min 2.0880
_cell_volume 2319.99(13)
_computing_cell_refinement 'CrysAlisPro 1.171.40.84a (Rigaku OD, 2020)'
_computing_data_collection 'CrysAlisPro 1.171.40.84a (Rigaku OD, 2020)'
_computing_data_reduction 'CrysAlisPro 1.171.40.84a (Rigaku OD, 2020)'
_computing_molecular_graphics 'Olex2 1.5 (Dolomanov et al., 2009)'
_computing_publication_material 'Olex2 1.5 (Dolomanov et al., 2009)'
_computing_structure_refinement 'SHELXL 2019/3 (Sheldrick, 2015)'
_computing_structure_solution 'SHELXT 2018/2 (Sheldrick, 2018)'
_diffrn_ambient_temperature 113.15
_diffrn_detector 'Hybrid Pixel Array Detector'
_diffrn_detector_area_resol_mean 10.0000
_diffrn_detector_type HyPix
_diffrn_measured_fraction_theta_full 1.000
_diffrn_measured_fraction_theta_max 0.999
_diffrn_measurement_details
;
List of Runs (angles in degrees, time in seconds):

  # Type    Start    End  Width  t~exp~   \w     \q     \k     \f   Frames
#--------------------------------------------------------------------------
  1  \w    -13.00  13.00   0.50   73.91    --   12.72  86.00 -52.00   52
  2  \w    -39.00  42.00   0.50   73.91    --  -13.34  86.00 -52.00  162
  3  \w    -72.00  -4.00   0.50   73.91    --   12.72 -19.00 -30.00  136
  4  \w    -22.00  28.00   0.50   73.91    --  -13.34 -99.00  30.00  100
  5  \w    -10.00  51.00   0.50   73.91    --   12.72 -86.00-171.00  122
  6  \w    -98.00 -57.00   0.50   73.91    --  -13.34-178.00 -30.00   82
;
_diffrn_measurement_device 'four-circle diffractometer'
_diffrn_measurement_device_type 'XtaLAB Synergy, Single source at offset/far, HyPix'
_diffrn_measurement_method '\w scans'
_diffrn_orient_matrix_type 'CrysAlisPro convention (1999,Acta A55,543-557)'
_diffrn_orient_matrix_UB_11 -0.0320928000
_diffrn_orient_matrix_UB_12 -0.0279951000
_diffrn_orient_matrix_UB_13 0.0177791000
_diffrn_orient_matrix_UB_21 -0.0084764000
_diffrn_orient_matrix_UB_22 -0.0694103000
_diffrn_orient_matrix_UB_23 -0.0213903000
_diffrn_orient_matrix_UB_31 0.0385455000
_diffrn_orient_matrix_UB_32 -0.0385409000
_diffrn_orient_matrix_UB_33 0.0255757000
_diffrn_radiation_monochromator mirror
_diffrn_radiation_probe x-ray
_diffrn_radiation_type 'Mo K\a'
_diffrn_radiation_wavelength 0.71073
_diffrn_reflns_av_R_equivalents 0.0284
_diffrn_reflns_av_unetI/netI 0.0323
_diffrn_reflns_Laue_measured_fraction_full 1.000
_diffrn_reflns_Laue_measured_fraction_max 0.999
_diffrn_reflns_limit_h_max 18
_diffrn_reflns_limit_h_min -18
_diffrn_reflns_limit_k_max 10
_diffrn_reflns_limit_k_min -10
_diffrn_reflns_limit_l_max 24
_diffrn_reflns_limit_l_min -20
_diffrn_reflns_number 16615
_diffrn_reflns_point_group_measured_fraction_full 1.000
_diffrn_reflns_point_group_measured_fraction_max 0.999
_diffrn_reflns_theta_full 25.242
_diffrn_reflns_theta_max 26.370
_diffrn_reflns_theta_min 2.169
_diffrn_source 'micro-focus sealed X-ray tube'
_diffrn_source_type 'PhotonJet (Mo) X-ray Source'
_exptl_absorpt_coefficient_mu 0.213
_exptl_absorpt_correction_T_max 1.000
_exptl_absorpt_correction_T_min 0.780
_exptl_absorpt_correction_type gaussian
_exptl_absorpt_process_details
;
CrysAlisPro 1.171.40.84a (Rigaku Oxford Diffraction, 2020)
Numerical absorption correction based on gaussian integration over
a multifaceted crystal model
Empirical absorption correction using spherical harmonics,
implemented in SCALE3 ABSPACK scaling algorithm.
;
_exptl_crystal_colour 'clear yellow'
_exptl_crystal_colour_lustre clear
_exptl_crystal_colour_primary yellow
_exptl_crystal_density_diffrn 1.400
_exptl_crystal_description plate
_exptl_crystal_F_000 1024
_exptl_crystal_size_max 0.281
_exptl_crystal_size_mid 0.081
_exptl_crystal_size_min 0.021
_refine_diff_density_max 0.645
_refine_diff_density_min -0.241
_refine_diff_density_rms 0.050
_refine_ls_extinction_method none
_refine_ls_goodness_of_fit_ref 1.055
_refine_ls_hydrogen_treatment constr
_refine_ls_matrix_type full
_refine_ls_number_parameters 307
_refine_ls_number_reflns 4744
_refine_ls_number_restraints 0
_refine_ls_restrained_S_all 1.055
_refine_ls_R_factor_all 0.0532
_refine_ls_R_factor_gt 0.0384
_refine_ls_shift/su_max 0.000
_refine_ls_shift/su_mean 0.000
_refine_ls_structure_factor_coef Fsqd
_refine_ls_weighting_details 'w=1/[\s^2^(Fo^2^)+(0.0435P)^2^+1.2624P] where P=(Fo^2^+2Fc^2^)/3'
_refine_ls_weighting_scheme calc
_refine_ls_wR_factor_gt 0.0933
_refine_ls_wR_factor_ref 0.1000
_reflns_Friedel_coverage 0.000
_reflns_number_gt 3794
_reflns_number_total 4744
_reflns_threshold_expression 'I > 2\s(I)'
_cod_data_source_file d5ce00252d2.cif
_cod_data_source_block 20241202_b15cr5-nh-aac-ph_1
_cod_depositor_comments 'Adding full bibliography for 1574562--1574564.cif.'
_cod_database_code 1574562
_shelx_shelxl_version_number 2019/3
_chemical_oxdiff_formula 'C24 H25 Cl1 N2 O7'
_shelx_space_group_comment
;
The symmetry employed for this shelxl refinement is uniquely defined
by the following loop, which should always be used as a source of
symmetry information in preference to the above space-group names.
They are only intended as comments.
;
_reflns_odcompleteness_completeness 99.94
_reflns_odcompleteness_iscentric 1
_reflns_odcompleteness_theta 26.32
_olex2_refinement_description
;
1. Fixed Uiso
 At 1.2 times of:
  All C(H) groups, All C(H,H) groups, All N(H) groups
2.a Secondary CH2 refined with riding coordinates:
 C00N(H00A,H00B), C00O(H00C,H00D), C00P(H00E,H00F), C00Q(H00G,H00I), C00R(H00J,
 H00N), C00S(H00O,H00P), C00T(H00Q,H00R), C00U(H00S,H00T)
2.b Aromatic/amide H refined with riding coordinates:
 N009(H009), C00H(H00H), C00K(H00K), C00L(H00L), C00M(H00M), C00V(H00V),
 C00W(H00W), C00X(H00X), C00Y(H00Y)
;
_olex2_date_sample_data_collection 2024-12-02
_olex2_submission_special_instructions 'No special instructions were received'
_oxdiff_exptl_absorpt_empirical_details
;
Empirical correction (ABSPACK) includes:
- Absorption correction using spherical harmonics
- Frame scaling
;
_oxdiff_exptl_absorpt_empirical_full_max 1.156
_oxdiff_exptl_absorpt_empirical_full_min 0.748

loop_
_space_group_symop_operation_xyz
'x, y, z'
'-x+1/2, y+1/2, -z+1/2'
'-x, -y, -z'
'x-1/2, -y-1/2, z-1/2'

loop_
_atom_site_label
_atom_site_type_symbol
_atom_site_fract_x
_atom_site_fract_y
_atom_site_fract_z
_atom_site_U_iso_or_equiv
_atom_site_adp_type
_atom_site_occupancy
_atom_site_site_symmetry_order
_atom_site_calc_flag
_atom_site_refinement_flags_posn
_atom_site_refinement_flags_adp
_atom_site_refinement_flags_occupancy
_atom_site_disorder_assembly
_atom_site_disorder_group
Cl01 Cl 0.55273(3) 0.74830(5) 0.51233(2) 0.02326(12) Uani 1 1 d . . . . .
O002 O 0.37984(9) 0.82025(15) 0.77538(6) 0.0239(3) Uani 1 1 d . . . . .
O003 O 0.33870(9) 0.56675(15) 0.97087(6) 0.0243(3) Uani 1 1 d . . . . .
O004 O 0.45558(9) 0.54431(15) 0.77657(6) 0.0245(3) Uani 1 1 d . . . . .
O005 O 0.41413(9) 0.28877(15) 0.85976(6) 0.0273(3) Uani 1 1 d . . . . .
O006 O 0.50535(9) 0.83617(15) 0.35373(6) 0.0249(3) Uani 1 1 d . . . . .
O007 O 0.22825(9) 1.01323(16) 0.38864(6) 0.0271(3) Uani 1 1 d . . . . .
O008 O 0.25165(9) 0.82024(16) 0.85737(6) 0.0267(3) Uani 1 1 d . . . . .
N009 N 0.33119(11) 0.88132(18) 0.52171(7) 0.0221(3) Uani 1 1 d . . . . .
H009 H 0.281220 0.942945 0.517238 0.027 Uiso 1 1 calc R U . . .
N00A N 0.35658(10) 0.93983(18) 0.34975(7) 0.0206(3) Uani 1 1 d . . . . .
C00B C 0.44562(12) 0.8643(2) 0.38275(9) 0.0195(4) Uani 1 1 d . . . . .
C00C C 0.36764(12) 0.8797(2) 0.46716(9) 0.0196(4) Uani 1 1 d . . . . .
C00D C 0.44936(12) 0.8293(2) 0.45600(9) 0.0195(4) Uani 1 1 d . . . . .
C00E C 0.38583(12) 0.7699(2) 0.71146(9) 0.0195(4) Uani 1 1 d . . . . .
C00F C 0.36582(12) 0.7926(2) 0.58625(9) 0.0202(4) Uani 1 1 d . . . . .
C00G C 0.42780(12) 0.6193(2) 0.71220(9) 0.0209(4) Uani 1 1 d . . . . .
C00H C 0.35668(12) 0.8573(2) 0.64900(9) 0.0206(4) Uani 1 1 d . . . . .
H00H H 0.330623 0.960604 0.648804 0.025 Uiso 1 1 calc R U . . .
C00I C 0.30600(13) 0.9539(2) 0.39821(9) 0.0211(4) Uani 1 1 d . . . . .
C00J C 0.32374(13) 0.9854(2) 0.27623(9) 0.0214(4) Uani 1 1 d . . . . .
C00K C 0.40340(13) 0.6421(2) 0.58630(9) 0.0228(4) Uani 1 1 d . . . . .
H00K H 0.406887 0.596747 0.543145 0.027 Uiso 1 1 calc R U . . .
C00L C 0.43611(13) 0.5571(2) 0.64968(9) 0.0229(4) Uani 1 1 d . . . . .
H00L H 0.464379 0.455550 0.649953 0.027 Uiso 1 1 calc R U . . .
C00M C 0.38644(14) 1.0626(2) 0.24743(10) 0.0285(4) Uani 1 1 d . . . . .
H00M H 0.449347 1.088736 0.276661 0.034 Uiso 1 1 calc R U . . .
C00N C 0.49165(14) 0.3856(2) 0.77773(9) 0.0258(4) Uani 1 1 d . . . . .
H00A H 0.553388 0.386388 0.767226 0.031 Uiso 1 1 calc R U . . .
H00B H 0.445446 0.319324 0.741600 0.031 Uiso 1 1 calc R U . . .
C00O C 0.40003(14) 0.3536(2) 0.92197(9) 0.0263(4) Uani 1 1 d . . . . .
H00C H 0.458817 0.337497 0.962792 0.032 Uiso 1 1 calc R U . . .
H00D H 0.346918 0.296433 0.932350 0.032 Uiso 1 1 calc R U . . .
C00P C 0.37669(14) 0.5294(2) 0.91415(9) 0.0241(4) Uani 1 1 d . . . . .
H00E H 0.435158 0.592433 0.918406 0.029 Uiso 1 1 calc R U . . .
H00F H 0.328797 0.551716 0.867346 0.029 Uiso 1 1 calc R U . . .
C00Q C 0.50535(14) 0.3211(2) 0.85097(10) 0.0267(4) Uani 1 1 d . . . . .
H00G H 0.543762 0.222352 0.857882 0.032 Uiso 1 1 calc R U . . .
H00I H 0.540542 0.399275 0.887080 0.032 Uiso 1 1 calc R U . . .
C00R C 0.32745(14) 0.7325(2) 0.98068(10) 0.0280(4) Uani 1 1 d . . . . .
H00J H 0.386291 0.787877 0.979132 0.034 Uiso 1 1 calc R U . . .
H00N H 0.321385 0.749229 1.028705 0.034 Uiso 1 1 calc R U . . .
C00S C 0.30561(14) 0.9553(2) 0.84862(9) 0.0259(4) Uani 1 1 d . . . . .
H00O H 0.369778 0.954160 0.884878 0.031 Uiso 1 1 calc R U . . .
H00P H 0.272309 1.054075 0.854502 0.031 Uiso 1 1 calc R U . . .
C00T C 0.31543(13) 0.9486(2) 0.77512(9) 0.0237(4) Uani 1 1 d . . . . .
H00Q H 0.252231 0.929521 0.739196 0.028 Uiso 1 1 calc R U . . .
H00R H 0.341573 1.049923 0.763665 0.028 Uiso 1 1 calc R U . . .
C00U C 0.24312(14) 0.8070(2) 0.92708(9) 0.0267(4) Uani 1 1 d . . . . .
H00S H 0.185282 0.743433 0.924276 0.032 Uiso 1 1 calc R U . . .
H00T H 0.233383 0.914381 0.943985 0.032 Uiso 1 1 calc R U . . .
C00V C 0.23118(14) 0.9491(2) 0.23452(10) 0.0288(4) Uani 1 1 d . . . . .
H00V H 0.188305 0.896601 0.254539 0.035 Uiso 1 1 calc R U . . .
C00W C 0.35686(15) 1.1014(3) 0.17568(11) 0.0352(5) Uani 1 1 d . . . . .
H00W H 0.399899 1.153073 0.155550 0.042 Uiso 1 1 calc R U . . .
C00X C 0.26521(16) 1.0652(3) 0.13346(10) 0.0358(5) Uani 1 1 d . . . . .
H00X H 0.245330 1.091134 0.084229 0.043 Uiso 1 1 calc R U . . .
C00Y C 0.20210(16) 0.9910(3) 0.16280(10) 0.0353(5) Uani 1 1 d . . . . .
H00Y H 0.138508 0.968465 0.133781 0.042 Uiso 1 1 calc R U . . .

loop_
_atom_site_aniso_label
_atom_site_aniso_U_11
_atom_site_aniso_U_22
_atom_site_aniso_U_33
_atom_site_aniso_U_23
_atom_site_aniso_U_13
_atom_site_aniso_U_12
Cl01 0.0240(2) 0.0248(2) 0.0212(2) 0.00455(17) 0.00724(17) 0.00333(17)
O002 0.0304(7) 0.0260(7) 0.0159(6) 0.0003(5) 0.0081(5) 0.0071(6)
O003 0.0302(7) 0.0243(7) 0.0219(6) 0.0018(5) 0.0130(5) 0.0041(5)
O004 0.0339(7) 0.0228(7) 0.0187(6) 0.0027(5) 0.0109(5) 0.0059(5)
O005 0.0365(8) 0.0266(7) 0.0220(6) -0.0024(5) 0.0137(6) -0.0003(6)
O006 0.0292(7) 0.0268(7) 0.0225(6) 0.0025(5) 0.0134(6) 0.0059(6)
O007 0.0240(7) 0.0364(8) 0.0217(6) 0.0006(6) 0.0082(5) 0.0052(6)
O008 0.0359(8) 0.0267(7) 0.0210(6) 0.0035(5) 0.0136(6) 0.0035(6)
N009 0.0255(8) 0.0256(8) 0.0175(7) 0.0020(6) 0.0101(6) 0.0026(6)
N00A 0.0228(8) 0.0246(8) 0.0154(7) 0.0015(6) 0.0073(6) 0.0016(6)
C00B 0.0242(9) 0.0164(9) 0.0188(8) -0.0017(7) 0.0079(7) -0.0015(7)
C00C 0.0237(9) 0.0192(9) 0.0164(8) -0.0008(7) 0.0067(7) -0.0028(7)
C00D 0.0218(9) 0.0197(9) 0.0167(8) 0.0006(7) 0.0056(7) -0.0010(7)
C00E 0.0200(9) 0.0231(9) 0.0171(8) -0.0035(7) 0.0084(7) -0.0035(7)
C00F 0.0205(9) 0.0237(9) 0.0182(8) 0.0015(7) 0.0085(7) -0.0021(7)
C00G 0.0236(9) 0.0217(9) 0.0192(9) 0.0027(7) 0.0093(7) -0.0018(7)
C00H 0.0217(9) 0.0203(9) 0.0213(9) -0.0012(7) 0.0086(7) -0.0010(7)
C00I 0.0236(9) 0.0227(9) 0.0184(8) -0.0024(7) 0.0088(7) -0.0016(7)
C00J 0.0272(10) 0.0205(9) 0.0169(8) -0.0001(7) 0.0072(7) 0.0035(7)
C00K 0.0287(10) 0.0240(10) 0.0197(9) -0.0023(7) 0.0131(8) -0.0033(8)
C00L 0.0279(10) 0.0198(9) 0.0244(9) -0.0007(7) 0.0133(8) -0.0010(7)
C00M 0.0270(10) 0.0325(11) 0.0266(10) 0.0063(8) 0.0091(8) 0.0013(8)
C00N 0.0321(10) 0.0244(10) 0.0238(9) 0.0005(7) 0.0130(8) 0.0061(8)
C00O 0.0328(10) 0.0287(10) 0.0197(9) 0.0015(7) 0.0116(8) 0.0045(8)
C00P 0.0281(10) 0.0261(10) 0.0198(9) -0.0006(7) 0.0097(8) 0.0009(8)
C00Q 0.0313(10) 0.0253(10) 0.0252(9) 0.0027(8) 0.0115(8) 0.0078(8)
C00R 0.0366(11) 0.0286(11) 0.0202(9) 0.0002(8) 0.0109(8) 0.0054(8)
C00S 0.0340(11) 0.0246(10) 0.0207(9) -0.0006(7) 0.0110(8) 0.0057(8)
C00T 0.0323(10) 0.0209(9) 0.0199(9) 0.0019(7) 0.0111(8) 0.0070(8)
C00U 0.0303(10) 0.0301(11) 0.0230(9) 0.0012(8) 0.0128(8) 0.0041(8)
C00V 0.0290(11) 0.0340(11) 0.0229(9) -0.0021(8) 0.0072(8) -0.0036(8)
C00W 0.0389(12) 0.0404(12) 0.0322(11) 0.0151(9) 0.0195(10) 0.0101(10)
C00X 0.0463(13) 0.0429(13) 0.0179(9) 0.0065(9) 0.0095(9) 0.0156(10)
C00Y 0.0344(12) 0.0441(13) 0.0212(10) -0.0033(9) -0.0002(9) 0.0039(10)

loop_
_atom_type_symbol
_atom_type_description
_atom_type_scat_dispersion_real
_atom_type_scat_dispersion_imag
_atom_type_scat_source
C C 0.0033 0.0016 'International Tables Vol C Tables 4.2.6.8 and 6.1.1.4'
H H 0.0000 0.0000 'International Tables Vol C Tables 4.2.6.8 and 6.1.1.4'
Cl Cl 0.1484 0.1585 'International Tables Vol C Tables 4.2.6.8 and 6.1.1.4'
N N 0.0061 0.0033 'International Tables Vol C Tables 4.2.6.8 and 6.1.1.4'
O O 0.0106 0.0060 'International Tables Vol C Tables 4.2.6.8 and 6.1.1.4'

loop_
_exptl_crystal_face_index_h
_exptl_crystal_face_index_k
_exptl_crystal_face_index_l
_exptl_crystal_face_perp_dist
1 0 1 0.0337
0 -1 0 0.1448
0 1 0 0.1364
0 0 -1 0.0360
-1 0 1 0.0078
1 0 -1 0.0137

loop_
_geom_angle_atom_site_label_1
_geom_angle_atom_site_label_2
_geom_angle_atom_site_label_3
_geom_angle
_geom_angle_site_symmetry_1
_geom_angle_site_symmetry_3
_geom_angle_publ_flag
C00E O002 C00T 117.65(13) . . ?
C00R O003 C00P 114.26(14) . . ?
C00G O004 C00N 116.64(13) . . ?
C00O O005 C00Q 115.26(14) . . ?
C00U O008 C00S 113.47(14) . . ?
C00C N009 H009 116.9 . . ?
C00C N009 C00F 126.21(15) . . ?
C00F N009 H009 116.9 . . ?
C00B N00A C00J 123.94(14) . . ?
C00I N00A C00B 109.60(13) . . ?
C00I N00A C00J 126.38(15) . . ?
O006 C00B N00A 124.73(15) . . ?
O006 C00B C00D 128.31(16) . . ?
N00A C00B C00D 106.96(14) . . ?
N009 C00C C00D 136.69(17) . . ?
N009 C00C C00I 116.19(15) . . ?
C00D C00C C00I 107.11(14) . . ?
C00B C00D Cl01 118.38(13) . . ?
C00C C00D Cl01 131.84(14) . . ?
C00C C00D C00B 109.63(15) . . ?
O002 C00E C00G 115.17(15) . . ?
O002 C00E C00H 124.75(16) . . ?
C00H C00E C00G 120.05(15) . . ?
C00H C00F N009 118.82(16) . . ?
C00K C00F N009 120.78(15) . . ?
C00K C00F C00H 120.32(16) . . ?
O004 C00G C00E 115.48(15) . . ?
O004 C00G C00L 125.02(16) . . ?
C00L C00G C00E 119.49(16) . . ?
C00E C00H C00F 119.64(17) . . ?
C00E C00H H00H 120.2 . . ?
C00F C00H H00H 120.2 . . ?
O007 C00I N00A 127.64(16) . . ?
O007 C00I C00C 125.66(15) . . ?
N00A C00I C00C 106.69(14) . . ?
C00M C00J N00A 119.02(16) . . ?
C00M C00J C00V 120.83(17) . . ?
C00V C00J N00A 120.13(16) . . ?
C00F C00K H00K 120.1 . . ?
C00F C00K C00L 119.90(16) . . ?
C00L C00K H00K 120.1 . . ?
C00G C00L C00K 120.50(17) . . ?
C00G C00L H00L 119.8 . . ?
C00K C00L H00L 119.8 . . ?
C00J C00M H00M 120.2 . . ?
C00J C00M C00W 119.60(18) . . ?
C00W C00M H00M 120.2 . . ?
O004 C00N H00A 110.3 . . ?
O004 C00N H00B 110.3 . . ?
O004 C00N C00Q 106.93(14) . . ?
H00A C00N H00B 108.6 . . ?
C00Q C00N H00A 110.3 . . ?
C00Q C00N H00B 110.3 . . ?
O005 C00O H00C 109.2 . . ?
O005 C00O H00D 109.2 . . ?
O005 C00O C00P 112.14(15) . . ?
H00C C00O H00D 107.9 . . ?
C00P C00O H00C 109.2 . . ?
C00P C00O H00D 109.2 . . ?
O003 C00P C00O 105.38(14) . . ?
O003 C00P H00E 110.7 . . ?
O003 C00P H00F 110.7 . . ?
C00O C00P H00E 110.7 . . ?
C00O C00P H00F 110.7 . . ?
H00E C00P H00F 108.8 . . ?
O005 C00Q C00N 109.68(15) . . ?
O005 C00Q H00G 109.7 . . ?
O005 C00Q H00I 109.7 . . ?
C00N C00Q H00G 109.7 . . ?
C00N C00Q H00I 109.7 . . ?
H00G C00Q H00I 108.2 . . ?
O003 C00R H00J 108.6 . . ?
O003 C00R H00N 108.6 . . ?
O003 C00R C00U 114.85(16) . . ?
H00J C00R H00N 107.5 . . ?
C00U C00R H00J 108.6 . . ?
C00U C00R H00N 108.6 . . ?
O008 C00S H00O 110.1 . . ?
O008 C00S H00P 110.1 . . ?
O008 C00S C00T 108.09(15) . . ?
H00O C00S H00P 108.4 . . ?
C00T C00S H00O 110.1 . . ?
C00T C00S H00P 110.1 . . ?
O002 C00T C00S 106.56(14) . . ?
O002 C00T H00Q 110.4 . . ?
O002 C00T H00R 110.4 . . ?
C00S C00T H00Q 110.4 . . ?
C00S C00T H00R 110.4 . . ?
H00Q C00T H00R 108.6 . . ?
O008 C00U C00R 114.57(15) . . ?
O008 C00U H00S 108.6 . . ?
O008 C00U H00T 108.6 . . ?
C00R C00U H00S 108.6 . . ?
C00R C00U H00T 108.6 . . ?
H00S C00U H00T 107.6 . . ?
C00J C00V H00V 120.6 . . ?
C00J C00V C00Y 118.88(19) . . ?
C00Y C00V H00V 120.6 . . ?
C00M C00W H00W 119.9 . . ?
C00X C00W C00M 120.20(19) . . ?
C00X C00W H00W 119.9 . . ?
C00W C00X H00X 120.0 . . ?
C00W C00X C00Y 120.01(18) . . ?
C00Y C00X H00X 120.0 . . ?
C00V C00Y H00Y 119.8 . . ?
C00X C00Y C00V 120.5(2) . . ?
C00X C00Y H00Y 119.8 . . ?

loop_
_geom_bond_atom_site_label_1
_geom_bond_atom_site_label_2
_geom_bond_distance
_geom_bond_site_symmetry_2
_geom_bond_publ_flag
Cl01 C00D 1.7191(17) . ?
O002 C00E 1.360(2) . ?
O002 C00T 1.435(2) . ?
O003 C00P 1.433(2) . ?
O003 C00R 1.426(2) . ?
O004 C00G 1.364(2) . ?
O004 C00N 1.435(2) . ?
O005 C00O 1.417(2) . ?
O005 C00Q 1.428(2) . ?
O006 C00B 1.210(2) . ?
O007 C00I 1.205(2) . ?
O008 C00S 1.427(2) . ?
O008 C00U 1.425(2) . ?
N009 H009 0.8800 . ?
N009 C00C 1.344(2) . ?
N009 C00F 1.428(2) . ?
N00A C00B 1.417(2) . ?
N00A C00I 1.387(2) . ?
N00A C00J 1.433(2) . ?
C00B C00D 1.461(2) . ?
C00C C00D 1.353(2) . ?
C00C C00I 1.516(2) . ?
C00E C00G 1.408(2) . ?
C00E C00H 1.385(2) . ?
C00F C00H 1.398(2) . ?
C00F C00K 1.382(3) . ?
C00G C00L 1.382(2) . ?
C00H H00H 0.9500 . ?
C00J C00M 1.384(3) . ?
C00J C00V 1.386(3) . ?
C00K H00K 0.9500 . ?
C00K C00L 1.392(3) . ?
C00L H00L 0.9500 . ?
C00M H00M 0.9500 . ?
C00M C00W 1.386(3) . ?
C00N H00A 0.9900 . ?
C00N H00B 0.9900 . ?
C00N C00Q 1.499(2) . ?
C00O H00C 0.9900 . ?
C00O H00D 0.9900 . ?
C00O C00P 1.517(3) . ?
C00P H00E 0.9900 . ?
C00P H00F 0.9900 . ?
C00Q H00G 0.9900 . ?
C00Q H00I 0.9900 . ?
C00R H00J 0.9900 . ?
C00R H00N 0.9900 . ?
C00R C00U 1.494(3) . ?
C00S H00O 0.9900 . ?
C00S H00P 0.9900 . ?
C00S C00T 1.504(2) . ?
C00T H00Q 0.9900 . ?
C00T H00R 0.9900 . ?
C00U H00S 0.9900 . ?
C00U H00T 0.9900 . ?
C00V H00V 0.9500 . ?
C00V C00Y 1.392(3) . ?
C00W H00W 0.9500 . ?
C00W C00X 1.378(3) . ?
C00X H00X 0.9500 . ?
C00X C00Y 1.384(3) . ?
C00Y H00Y 0.9500 . ?

loop_
_geom_torsion_atom_site_label_1
_geom_torsion_atom_site_label_2
_geom_torsion_atom_site_label_3
_geom_torsion_atom_site_label_4
_geom_torsion
_geom_torsion_site_symmetry_1
_geom_torsion_site_symmetry_2
_geom_torsion_site_symmetry_3
_geom_torsion_site_symmetry_4
_geom_torsion_publ_flag
O002 C00E C00G O004 0.7(2) . . . . ?
O002 C00E C00G C00L 179.28(15) . . . . ?
O002 C00E C00H C00F -179.59(16) . . . . ?
O003 C00R C00U O008 -70.3(2) . . . . ?
O004 C00G C00L C00K 178.46(17) . . . . ?
O004 C00N C00Q O005 72.33(19) . . . . ?
O005 C00O C00P O003 164.27(14) . . . . ?
O006 C00B C00D Cl01 4.2(3) . . . . ?
O006 C00B C00D C00C -179.75(18) . . . . ?
O008 C00S C00T O002 -70.76(18) . . . . ?
N009 C00C C00D Cl01 -4.1(3) . . . . ?
N009 C00C C00D C00B -179.5(2) . . . . ?
N009 C00C C00I O007 0.0(3) . . . . ?
N009 C00C C00I N00A 179.91(15) . . . . ?
N009 C00F C00H C00E 177.06(15) . . . . ?
N009 C00F C00K C00L -179.53(16) . . . . ?
N00A C00B C00D Cl01 -175.84(12) . . . . ?
N00A C00B C00D C00C 0.2(2) . . . . ?
N00A C00J C00M C00W 177.30(18) . . . . ?
N00A C00J C00V C00Y -178.22(18) . . . . ?
C00B N00A C00I O007 179.27(18) . . . . ?
C00B N00A C00I C00C -0.63(19) . . . . ?
C00B N00A C00J C00M -45.8(3) . . . . ?
C00B N00A C00J C00V 132.75(19) . . . . ?
C00C N009 C00F C00H 148.38(17) . . . . ?
C00C N009 C00F C00K -34.8(3) . . . . ?
C00D C00C C00I O007 -179.13(18) . . . . ?
C00D C00C C00I N00A 0.78(19) . . . . ?
C00E O002 C00T C00S 167.37(15) . . . . ?
C00E C00G C00L C00K 0.0(3) . . . . ?
C00F N009 C00C C00D -14.5(3) . . . . ?
C00F N009 C00C C00I 166.68(16) . . . . ?
C00F C00K C00L C00G 2.6(3) . . . . ?
C00G O004 C00N C00Q -172.91(15) . . . . ?
C00G C00E C00H C00F 2.4(3) . . . . ?
C00H C00E C00G O004 178.86(15) . . . . ?
C00H C00E C00G C00L -2.5(3) . . . . ?
C00H C00F C00K C00L -2.8(3) . . . . ?
C00I N00A C00B O006 -179.73(17) . . . . ?
C00I N00A C00B C00D 0.28(19) . . . . ?
C00I N00A C00J C00M 137.89(19) . . . . ?
C00I N00A C00J C00V -43.6(3) . . . . ?
C00I C00C C00D Cl01 174.75(14) . . . . ?
C00I C00C C00D C00B -0.6(2) . . . . ?
C00J N00A C00B O006 3.4(3) . . . . ?
C00J N00A C00B C00D -176.61(15) . . . . ?
C00J N00A C00I O007 -3.9(3) . . . . ?
C00J N00A C00I C00C 176.16(16) . . . . ?
C00J C00M C00W C00X 0.8(3) . . . . ?
C00J C00V C00Y C00X 1.1(3) . . . . ?
C00K C00F C00H C00E 0.2(3) . . . . ?
C00M C00J C00V C00Y 0.3(3) . . . . ?
C00M C00W C00X C00Y 0.5(3) . . . . ?
C00N O004 C00G C00E 175.28(15) . . . . ?
C00N O004 C00G C00L -3.2(3) . . . . ?
C00O O005 C00Q C00N -129.46(16) . . . . ?
C00P O003 C00R C00U 76.2(2) . . . . ?
C00Q O005 C00O C00P 78.36(19) . . . . ?
C00R O003 C00P C00O 169.69(15) . . . . ?
C00S O008 C00U C00R -82.2(2) . . . . ?
C00T O002 C00E C00G -163.04(15) . . . . ?
C00T O002 C00E C00H 18.9(2) . . . . ?
C00U O008 C00S C00T 175.83(14) . . . . ?
C00V C00J C00M C00W -1.2(3) . . . . ?
C00W C00X C00Y C00V -1.5(3) . . . . ?

loop_
_exptl_oxdiff_crystal_face_indexfrac_h
_exptl_oxdiff_crystal_face_indexfrac_k
_exptl_oxdiff_crystal_face_indexfrac_l
_exptl_oxdiff_crystal_face_x
_exptl_oxdiff_crystal_face_y
_exptl_oxdiff_crystal_face_z
1.0016 -0.0001 0.9992 -0.0144 -0.0299 0.0642
-0.0014 -1.0002 0.0000 0.0280 0.0694 0.0385
0.0014 1.0002 -0.0000 -0.0280 -0.0694 -0.0385
-0.0014 0.0001 -0.9995 -0.0177 0.0214 -0.0256
-0.9988 -0.0000 0.9999 0.0498 -0.0129 -0.0129
0.9988 0.0000 -0.9999 -0.0498 0.0129 0.0129
